data_4511871
loop_
_publ_author_name
'Miyake, Ryosuke'
'Nakagawa, Yuki'
'Hase, Mariko'

_publ_section_title
;
 Selective Thermal Elongation of Metal--Metal Distances in the
 Two-Dimensional Assembly of Ag(I) Ions Templated by Assembled Peptide
 Ligands
;
_journal_issue 10
_journal_name_full 'Crystal Growth &amp; Design'
_journal_page_first 4882
_journal_paper_doi 10.1021/cg5009347
_journal_volume 14
_journal_year 2014
_chemical_absolute_configuration ad
_chemical_formula_sum 'C7 H11 Ag2 N3 O5'
_chemical_formula_weight 432.93
_space_group_crystal_system monoclinic
_space_group_IT_number 4
_space_group_name_Hall 'P 2yb'
_space_group_name_H-M_alt 'P 1 21 1'
_symmetry_space_group_name_Hall 'P 2yb'
_symmetry_space_group_name_H-M 'P 1 21 1'
_atom_sites_solution_hydrogens geom
_cell_angle_alpha 90
_cell_angle_beta 103.349(2)
_cell_angle_gamma 90
_cell_formula_units_Z 2
_cell_length_a 4.8090(6)
_cell_length_b 19.923(3)
_cell_length_c 5.4926(7)
_cell_measurement_reflns_used 2370
_cell_measurement_temperature 93
_cell_measurement_theta_max 30.9328
_cell_measurement_theta_min 3.8161
_cell_volume 512.03(12)
_computing_cell_refinement 'SAINT V8.32B (Bruker AXS)'
_computing_data_collection 'Bruker SMART APEXII ULTRA'
_computing_data_reduction 'SAINT V8.32B (Bruker AXS)'
_computing_molecular_graphics 'XSHELL V6.3.1 (Bruker AXS)'
_computing_publication_material 'Generate Report (Bruker AXS)'
_computing_structure_refinement 'SHELXL-2013 (Sheldrick, 2013)'
_computing_structure_solution 'SHELXS-97 (Sheldrick, 1997)'
_diffrn_ambient_temperature 93
_diffrn_detector_area_resol_mean 8.333
_diffrn_measured_fraction_theta_full 0.988
_diffrn_measured_fraction_theta_max 0.988
_diffrn_measurement_device_type 'Bruker D8 goniometer'
_diffrn_measurement_method 'omega scans'
_diffrn_radiation_monochromator 'multilayered conforcal mirror'
_diffrn_radiation_type MoK\a
_diffrn_radiation_wavelength 0.71073
_diffrn_reflns_av_R_equivalents 0.0182
_diffrn_reflns_limit_h_max 6
_diffrn_reflns_limit_h_min -5
_diffrn_reflns_limit_k_max 22
_diffrn_reflns_limit_k_min -27
_diffrn_reflns_limit_l_max 6
_diffrn_reflns_limit_l_min -7
_diffrn_reflns_number 3550
_diffrn_reflns_theta_full 29.10
_diffrn_reflns_theta_max 29.10
_diffrn_reflns_theta_min 2.04
_diffrn_source 'rotating-anode X-ray tube'
_diffrn_source_type 'Bruker Tourbo X-ray Source'
_exptl_absorpt_coefficient_mu 3.839
_exptl_absorpt_correction_T_max 0.96
_exptl_absorpt_correction_T_min 0.79
_exptl_absorpt_correction_type empirical
_exptl_absorpt_process_details 'SADABS V2012/1 (Bruker AXS)'
_exptl_crystal_colour colorless
_exptl_crystal_density_diffrn 2.808
_exptl_crystal_density_method 'not measured'
_exptl_crystal_description plate
_exptl_crystal_F_000 416
_exptl_crystal_size_max 0.055
_exptl_crystal_size_mid 0.023
_exptl_crystal_size_min 0.010
_refine_diff_density_max 1.026
_refine_diff_density_min -0.738
_refine_ls_abs_structure_details
;
Flack x determined using 876 quotients [(I+)-(I-)]/[(I+)+(I-)]
(Parsons and Flack (2004), Acta Cryst. A60, s61).
;
_refine_ls_abs_structure_Flack 0.02(3)
_refine_ls_extinction_method none
_refine_ls_goodness_of_fit_ref 1.043
_refine_ls_hydrogen_treatment constr
_refine_ls_matrix_type full
_refine_ls_number_parameters 154
_refine_ls_number_reflns 2216
_refine_ls_number_restraints 1
_refine_ls_restrained_S_all 1.042
_refine_ls_R_factor_all 0.0236
_refine_ls_R_factor_gt 0.0219
_refine_ls_shift/su_max 0.000
_refine_ls_shift/su_mean 0.000
_refine_ls_structure_factor_coef Fsqd
_refine_ls_weighting_details 'w=1/[\s^2^(Fo^2^)+(0.0222P)^2^+0.3869P] where P=(Fo^2^+2Fc^2^)/3'
_refine_ls_weighting_scheme calc
_refine_ls_wR_factor_gt 0.0496
_refine_ls_wR_factor_ref 0.0501
_reflns_number_gt 2118
_reflns_number_total 2216
_reflns_threshold_expression 'I > 2\s(I)'
_cod_data_source_file cg5009347_si_001.cif
_cod_data_source_block p21_93K_again
_cod_depositor_comments 'Adding full bibliography for 4511859--4511871.cif.'
_cod_original_cell_volume 512.03(11)
_cod_database_code 4511871

loop_
_space_group_symop_operation_xyz
'x, y, z'
'-x, y+1/2, -z'

loop_
_atom_site_type_symbol
_atom_site_label
_atom_site_fract_x
_atom_site_fract_y
_atom_site_fract_z
_atom_site_U_iso_or_equiv
_atom_site_adp_type
_atom_site_calc_flag
_atom_site_refinement_flags_adp
_atom_site_refinement_flags_posn
_atom_site_occupancy
Ag Ag1 0.21400(8) 0.85797(2) 0.42537(7) 0.01395(10) Uani d . . 1
Ag Ag2 -0.44183(8) 0.86665(2) -0.00906(7) 0.01502(10) Uani d . . 1
C C1 -0.0237(12) 0.7561(3) 0.0222(10) 0.0124(11) Uani d . . 1
C C2 0.1412(13) 0.6940(3) 0.1422(11) 0.0130(11) Uani d . . 1
H H2A 0.0172 0.6539 0.1016 0.016 Uiso calc U R 1
H H2B 0.31 0.6872 0.0704 0.016 Uiso calc U R 1
C C3 0.2393(11) 0.7005(3) 0.4242(10) 0.0099(11) Uani d . . 1
H H3 0.0677 0.7047 0.4969 0.012 Uiso calc U R 1
C C4 0.4050(11) 0.6373(3) 0.5296(10) 0.0099(10) Uani d . . 1
C C5 0.3906(12) 0.5248(3) 0.6968(11) 0.0118(10) Uani d . . 1
H H5 0.5705 0.5204 0.6362 0.014 Uiso calc U R 1
C C6 0.4728(13) 0.5255(3) 0.9815(11) 0.0138(12) Uani d . . 1
H H6A 0.5867 0.5662 1.04 0.017 Uiso calc U R 1
H H6B 0.2977 0.527 1.0471 0.017 Uiso calc U R 1
C C7 0.1979(11) 0.4653(3) 0.5932(10) 0.0102(10) Uani d . . 1
N N1 0.4207(10) 0.7606(2) 0.4920(9) 0.0113(9) Uani d . . 1
H H1A 0.5736 0.759 0.3984 0.014 Uiso calc U R 1
H H1B 0.5144 0.7576 0.6722 0.014 Uiso calc U R 1
N N2 0.2534(9) 0.5880(2) 0.5981(9) 0.0110(9) Uani d . . 1
H H2 0.0687 0.5933 0.5841 0.013 Uiso calc U R 1
N N3 0.6403(11) 0.4654(3) 1.0789(10) 0.0147(10) Uani d . . 1
H H3A 0.7061 0.4708 1.2624 0.018 Uiso calc U R 1
H H3B 0.813 0.4652 1.0096 0.018 Uiso calc U R 1
O O1 0.0593(9) 0.7890(2) -0.1367(8) 0.0229(10) Uani d . . 1
O O2 -0.2467(9) 0.7703(2) 0.1020(9) 0.0208(10) Uani d . . 1
O O3 0.6646(8) 0.6332(2) 0.5419(9) 0.0206(9) Uani d . . 1
O O4 0.2658(10) 0.4293(3) 0.4316(9) 0.0281(11) Uani d . . 1
O O5 -0.0192(8) 0.4563(2) 0.6805(8) 0.0168(9) Uani d . . 1

loop_
_atom_site_aniso_label
_atom_site_aniso_U_11
_atom_site_aniso_U_22
_atom_site_aniso_U_33
_atom_site_aniso_U_12
_atom_site_aniso_U_13
_atom_site_aniso_U_23
Ag1 0.01447(17) 0.00805(19) 0.0177(2) 0.00273(16) 0.00041(14) -0.00125(16)
Ag2 0.01633(18) 0.0110(2) 0.01658(19) 0.00337(17) 0.00148(14) -0.00167(17)
C1 0.011(2) 0.014(3) 0.011(3) 0.000(2) 0.000(2) -0.004(2)
C2 0.014(3) 0.010(3) 0.015(3) 0.004(2) 0.001(2) -0.002(2)
C3 0.006(2) 0.010(3) 0.015(3) 0.0018(18) 0.005(2) 0.0022(19)
C4 0.008(2) 0.008(2) 0.014(2) 0.0030(19) 0.004(2) 0.0020(19)
C5 0.010(2) 0.008(3) 0.018(3) 0.001(2) 0.005(2) 0.002(2)
C6 0.014(2) 0.011(3) 0.016(3) 0.001(2) 0.001(2) -0.001(2)
C7 0.008(2) 0.007(2) 0.015(3) -0.0003(19) 0.001(2) 0.000(2)
N1 0.010(2) 0.007(2) 0.016(2) -0.0006(18) 0.0001(18) -0.0005(18)
N2 0.0063(18) 0.010(2) 0.018(2) 0.0037(16) 0.0056(18) 0.0071(17)
N3 0.015(2) 0.014(2) 0.015(2) 0.001(2) 0.003(2) 0.0029(19)
O1 0.022(2) 0.030(3) 0.019(2) 0.0084(19) 0.0101(19) 0.0085(19)
O2 0.017(2) 0.015(2) 0.034(3) 0.0052(18) 0.013(2) 0.0098(19)
O3 0.0070(18) 0.011(2) 0.046(3) 0.0040(15) 0.0114(19) 0.0099(19)
O4 0.023(2) 0.035(3) 0.030(3) -0.007(2) 0.013(2) -0.015(2)
O5 0.0119(18) 0.015(2) 0.026(2) -0.0042(17) 0.0084(18) -0.0044(18)

loop_
_atom_type_symbol
_atom_type_description
_atom_type_scat_dispersion_real
_atom_type_scat_dispersion_imag
_atom_type_scat_source
C C 0.0033 0.0016 'International Tables Vol C Tables 4.2.6.8 and 6.1.1.4'
H H 0.0000 0.0000 'International Tables Vol C Tables 4.2.6.8 and 6.1.1.4'
N N 0.0061 0.0033 'International Tables Vol C Tables 4.2.6.8 and 6.1.1.4'
O O 0.0106 0.0060 'International Tables Vol C Tables 4.2.6.8 and 6.1.1.4'
Ag Ag -0.8971 1.1015 'International Tables Vol C Tables 4.2.6.8 and 6.1.1.4'

loop_
_geom_angle_atom_site_label_1
_geom_angle_atom_site_label_2
_geom_angle_atom_site_label_3
_geom_angle_site_symmetry_1
_geom_angle_site_symmetry_3
_geom_angle
N1 Ag1 O5 . 2_556 173.80(17)
N1 Ag1 Ag2 . 1_656 76.61(13)
O5 Ag1 Ag2 2_556 1_656 107.82(12)
N1 Ag1 Ag2 . 1_655 83.03(13)
O5 Ag1 Ag2 2_556 1_655 90.96(10)
Ag2 Ag1 Ag2 1_656 1_655 118.938(18)
O2 Ag2 N3 . 2_556 173.80(19)
O2 Ag2 Ag1 . 1_454 108.83(13)
N3 Ag2 Ag1 2_556 1_454 76.62(14)
O2 Ag2 Ag1 . 1_455 90.41(11)
N3 Ag2 Ag1 2_556 1_455 84.22(13)
Ag1 Ag2 Ag1 1_454 1_455 118.938(17)
O1 C1 O2 . . 124.1(6)
O1 C1 C2 . . 121.0(5)
O2 C1 C2 . . 115.0(5)
C3 C2 C1 . . 112.2(5)
C3 C2 H2A . . 109.2
C1 C2 H2A . . 109.2
C3 C2 H2B . . 109.2
C1 C2 H2B . . 109.2
H2A C2 H2B . . 107.9
N1 C3 C2 . . 110.7(4)
N1 C3 C4 . . 110.2(4)
C2 C3 C4 . . 109.2(4)
N1 C3 H3 . . 108.9
C2 C3 H3 . . 108.9
C4 C3 H3 . . 108.9
O3 C4 N2 . . 123.2(5)
O3 C4 C3 . . 120.4(5)
N2 C4 C3 . . 116.4(4)
N2 C5 C6 . . 111.1(5)
N2 C5 C7 . . 110.2(5)
C6 C5 C7 . . 112.3(5)
N2 C5 H5 . . 107.7
C6 C5 H5 . . 107.7
C7 C5 H5 . . 107.7
N3 C6 C5 . . 110.9(5)
N3 C6 H6A . . 109.5
C5 C6 H6A . . 109.5
N3 C6 H6B . . 109.5
C5 C6 H6B . . 109.5
H6A C6 H6B . . 108.1
O4 C7 O5 . . 124.6(5)
O4 C7 C5 . . 118.5(5)
O5 C7 C5 . . 116.9(5)
C3 N1 Ag1 . . 117.4(3)
C3 N1 H1A . . 107.9
Ag1 N1 H1A . . 107.9
C3 N1 H1B . . 107.9
Ag1 N1 H1B . . 107.9
H1A N1 H1B . . 107.2
C4 N2 C5 . . 120.7(4)
C4 N2 H2 . . 119.7
C5 N2 H2 . . 119.7
C6 N3 Ag2 . 2_546 119.3(4)
C6 N3 H3A . . 107.5
Ag2 N3 H3A 2_546 . 107.5
C6 N3 H3B . . 107.5
Ag2 N3 H3B 2_546 . 107.5
H3A N3 H3B . . 107.0
C1 O2 Ag2 . . 116.3(4)
C7 O5 Ag1 . 2_546 111.5(4)

loop_
_geom_bond_atom_site_label_1
_geom_bond_atom_site_label_2
_geom_bond_site_symmetry_2
_geom_bond_distance
Ag1 N1 . 2.172(5)
Ag1 O5 2_556 2.191(4)
Ag1 Ag2 1_656 3.1694(6)
Ag1 Ag2 1_655 3.2073(6)
Ag2 O2 . 2.161(5)
Ag2 N3 2_556 2.181(5)
Ag2 Ag1 1_454 3.1694(6)
Ag2 Ag1 1_455 3.2073(6)
C1 O1 . 1.229(7)
C1 O2 . 1.281(7)
C1 C2 . 1.534(8)
C2 C3 . 1.517(8)
C2 H2A . 0.99
C2 H2B . 0.99
C3 N1 . 1.478(7)
C3 C4 . 1.530(8)
C3 H3 . 1.0
C4 O3 . 1.238(6)
C4 N2 . 1.329(7)
C5 N2 . 1.465(7)
C5 C6 . 1.522(8)
C5 C7 . 1.532(8)
C5 H5 . 1.0
C6 N3 . 1.473(8)
C6 H6A . 0.99
C6 H6B . 0.99
C7 O4 . 1.242(7)
C7 O5 . 1.259(6)
N1 H1A . 0.99
N1 H1B . 0.99
N2 H2 . 0.88
N3 Ag2 2_546 2.181(5)
N3 H3A . 0.99
N3 H3B . 0.99
O5 Ag1 2_546 2.191(4)
